data_7021780
loop_
_publ_author_name
'Cullinane, Jennifer'
'Jolleys, Andrew'
'Mair, Francis S.'

_publ_section_title
;
 Thallophilic interactions and Tl-aryl \p-interactions are competitive
 with cation-cation repulsion: [LTl2L](2+) dications as salts of weakly
 co-ordinating anions.
;
_journal_issue 33
_journal_name_full 'Dalton transactions (Cambridge, England : 2003)'
_journal_page_first 11971
_journal_page_last 11975
_journal_paper_doi 10.1039/c3dt51233a
_journal_volume 42
_journal_year 2013
_chemical_formula_moiety 'C32 H12 B F24, C37 H49 N3 Tl'
_chemical_formula_sum 'C69 H61 B F24 N3 Tl'
_chemical_formula_weight 1603.39
_chemical_melting_point 442(2)
_chemical_name_systematic
;
?
;
_space_group_IT_number 2
_symmetry_cell_setting triclinic
_symmetry_space_group_name_Hall '-P 1'
_symmetry_space_group_name_H-M 'P -1'
_atom_sites_solution_hydrogens geom
_atom_sites_solution_primary direct
_atom_sites_solution_secondary difmap
_audit_creation_method SHELXL-97
_cell_angle_alpha 73.129(4)
_cell_angle_beta 79.390(3)
_cell_angle_gamma 63.442(3)
_cell_formula_units_Z 2
_cell_length_a 14.8168(4)
_cell_length_b 16.3174(7)
_cell_length_c 16.4832(6)
_cell_measurement_reflns_used 38437
_cell_measurement_temperature 120(2)
_cell_measurement_theta_max 30.51
_cell_measurement_theta_min 3.08
_cell_volume 3404.4(2)
_computing_cell_refinement 'CrysAlis RED, Oxford Diffraction Ltd'
_computing_data_collection 'CrysAlis CCD, Oxford Diffraction Ltd'
_computing_data_reduction 'CrysAlis RED, Oxford Diffraction Ltd'
_computing_structure_refinement 'SHELXL-97 (Sheldrick, 1997)'
_computing_structure_solution 'SHELXS-97 (Sheldrick, 1990)'
_diffrn_ambient_temperature 120(2)
_diffrn_detector_area_resol_mean 8.3367
_diffrn_measured_fraction_theta_full 0.997
_diffrn_measured_fraction_theta_max 0.997
_diffrn_measurement_device_type 'Goniometer KM4/Xcalibur, Sapphire2'
_diffrn_measurement_method '\w scans'
_diffrn_radiation_monochromator graphite
_diffrn_radiation_source 'fine-focus sealed tube'
_diffrn_radiation_type MoK\a
_diffrn_radiation_wavelength 0.71073
_diffrn_reflns_av_R_equivalents 0.0360
_diffrn_reflns_av_sigmaI/netI 0.0855
_diffrn_reflns_limit_h_max 21
_diffrn_reflns_limit_h_min -21
_diffrn_reflns_limit_k_max 20
_diffrn_reflns_limit_k_min -23
_diffrn_reflns_limit_l_max 23
_diffrn_reflns_limit_l_min -23
_diffrn_reflns_number 38437
_diffrn_reflns_theta_full 30.51
_diffrn_reflns_theta_max 30.51
_diffrn_reflns_theta_min 3.08
_exptl_absorpt_coefficient_mu 2.481
_exptl_absorpt_correction_T_max 1.000
_exptl_absorpt_correction_T_min 0.784
_exptl_absorpt_correction_type multi-scan
_exptl_absorpt_process_details 'CrysAlis RED,Empirical,spherical harmonics'
_exptl_crystal_colour colourless
_exptl_crystal_density_diffrn 1.564
_exptl_crystal_density_method 'not measured'
_exptl_crystal_description rhomb
_exptl_crystal_F_000 1596
_exptl_crystal_size_max 0.11
_exptl_crystal_size_mid 0.09
_exptl_crystal_size_min 0.08
_refine_diff_density_max 3.413
_refine_diff_density_min -1.909
_refine_ls_extinction_method none
_refine_ls_goodness_of_fit_ref 0.899
_refine_ls_hydrogen_treatment constr
_refine_ls_matrix_type full
_refine_ls_number_parameters 922
_refine_ls_number_reflns 20729
_refine_ls_number_restraints 162
_refine_ls_restrained_S_all 0.904
_refine_ls_R_factor_all 0.0569
_refine_ls_R_factor_gt 0.0347
_refine_ls_shift/su_max 0.011
_refine_ls_shift/su_mean 0.000
_refine_ls_structure_factor_coef Fsqd
_refine_ls_weighting_details 'calc w=1/[\s^2^(Fo^2^)+(0.0263P)^2^+0.0000P] where P=(Fo^2^+2Fc^2^)/3'
_refine_ls_weighting_scheme calc
_refine_ls_wR_factor_gt 0.0621
_refine_ls_wR_factor_ref 0.0649
_reflns_number_gt 15407
_reflns_number_total 20729
_reflns_threshold_expression >2sigma(I)
_cod_data_source_file c3dt51233a.txt
_cod_data_source_block ofm61p-1Compound_2
_cod_database_code 7021780

loop_
_symmetry_equiv_pos_as_xyz
'x, y, z'
'-x, -y, -z'

loop_
_atom_site_label
_atom_site_type_symbol
_atom_site_fract_x
_atom_site_fract_y
_atom_site_fract_z
_atom_site_U_iso_or_equiv
_atom_site_adp_type
_atom_site_occupancy
_atom_site_symmetry_multiplicity
_atom_site_calc_flag
_atom_site_refinement_flags
_atom_site_disorder_assembly
_atom_site_disorder_group
B1 B 0.8422(2) 0.3371(2) 0.91162(18) 0.0140(6) Uani 1 1 d . . .
C1 C 0.63426(17) 0.00004(17) 0.74582(15) 0.0124(5) Uani 1 1 d . . .
H1 H 0.6669 -0.0241 0.7996 0.015 Uiso 1 1 calc R . .
C2 C 0.54796(17) 0.09848(17) 0.74820(15) 0.0129(5) Uani 1 1 d . . .
C3 C 0.54759(18) 0.13940(19) 0.82100(16) 0.0173(5) Uani 1 1 d . . .
C4 C 0.6469(2) 0.1504(2) 0.81226(18) 0.0260(6) Uani 1 1 d . . .
H4A H 0.7029 0.0896 0.8170 0.039 Uiso 1 1 calc R . .
H4B H 0.6471 0.1778 0.8564 0.039 Uiso 1 1 calc R . .
H4C H 0.6526 0.1906 0.7579 0.039 Uiso 1 1 calc R . .
C5 C 0.5402(2) 0.0706(2) 0.90587(16) 0.0269(7) Uani 1 1 d . . .
H5A H 0.4804 0.0606 0.9090 0.040 Uiso 1 1 calc R . .
H5B H 0.5369 0.0967 0.9521 0.040 Uiso 1 1 calc R . .
H5C H 0.5986 0.0115 0.9094 0.040 Uiso 1 1 calc R . .
C6 C 0.4590(2) 0.2348(2) 0.82489(18) 0.0263(7) Uani 1 1 d . . .
H6A H 0.4632 0.2816 0.7750 0.039 Uiso 1 1 calc R . .
H6B H 0.4618 0.2529 0.8745 0.039 Uiso 1 1 calc R . .
H6C H 0.3964 0.2297 0.8276 0.039 Uiso 1 1 calc R . .
C7 C 0.41338(18) 0.22756(18) 0.66611(15) 0.0147(5) Uani 1 1 d . . .
C8 C 0.31050(18) 0.24796(19) 0.68412(16) 0.0180(6) Uani 1 1 d . . .
C9 C 0.2430(2) 0.3418(2) 0.65657(18) 0.0265(7) Uani 1 1 d . . .
H9 H 0.1741 0.3579 0.6679 0.032 Uiso 1 1 calc R . .
C10 C 0.2740(2) 0.4112(2) 0.61359(19) 0.0299(7) Uani 1 1 d . . .
H10 H 0.2267 0.4733 0.5978 0.036 Uiso 1 1 calc R . .
C11 C 0.3751(2) 0.3891(2) 0.59384(18) 0.0283(7) Uani 1 1 d . . .
H11 H 0.3965 0.4358 0.5637 0.034 Uiso 1 1 calc R . .
C12 C 0.4448(2) 0.2967(2) 0.61916(17) 0.0221(6) Uani 1 1 d . . .
H12 H 0.5132 0.2809 0.6045 0.027 Uiso 1 1 calc R . .
C13 C 0.27577(18) 0.1714(2) 0.73020(17) 0.0225(6) Uani 1 1 d . . .
H13 H 0.3322 0.1191 0.7616 0.027 Uiso 1 1 calc R . .
C14 C 0.1867(2) 0.2041(2) 0.79403(19) 0.0378(8) Uani 1 1 d . . .
H14A H 0.2027 0.2307 0.8312 0.057 Uiso 1 1 calc R . .
H14B H 0.1729 0.1513 0.8268 0.057 Uiso 1 1 calc R . .
H14C H 0.1282 0.2509 0.7643 0.057 Uiso 1 1 calc R . .
C15 C 0.2485(2) 0.1341(2) 0.6683(2) 0.0326(7) Uani 1 1 d . . .
H15A H 0.1916 0.1834 0.6381 0.049 Uiso 1 1 calc R . .
H15B H 0.2317 0.0825 0.6990 0.049 Uiso 1 1 calc R . .
H15C H 0.3051 0.1127 0.6286 0.049 Uiso 1 1 calc R . .
C16 C 0.71621(17) 0.00239(18) 0.67464(15) 0.0140(5) Uani 1 1 d . . .
C17 C 0.82146(18) -0.0679(2) 0.69807(17) 0.0240(6) Uani 1 1 d . . .
H17A H 0.8688 -0.0604 0.6515 0.036 Uiso 1 1 calc R . .
H17B H 0.8254 -0.1306 0.7106 0.036 Uiso 1 1 calc R . .
H17C H 0.8373 -0.0576 0.7471 0.036 Uiso 1 1 calc R . .
C18 C 0.76634(17) 0.05663(19) 0.53224(15) 0.0161(5) Uani 1 1 d . . .
C19 C 0.79044(18) 0.13407(19) 0.50119(16) 0.0179(6) Uani 1 1 d . . .
C20 C 0.8560(2) 0.1326(2) 0.42870(18) 0.0299(7) Uani 1 1 d . . .
H20 H 0.8745 0.1826 0.4067 0.036 Uiso 1 1 calc R . .
C21 C 0.8942(2) 0.0594(3) 0.38855(19) 0.0355(8) Uani 1 1 d . . .
H21 H 0.9375 0.0609 0.3400 0.043 Uiso 1 1 calc R . .
C22 C 0.8688(2) -0.0154(2) 0.41990(19) 0.0317(7) Uani 1 1 d . . .
H22 H 0.8949 -0.0649 0.3930 0.038 Uiso 1 1 calc R . .
C23 C 0.80391(19) -0.0170(2) 0.49186(17) 0.0228(6) Uani 1 1 d . . .
H23 H 0.7856 -0.0672 0.5131 0.027 Uiso 1 1 calc R . .
C24 C 0.7520(2) 0.2124(2) 0.54708(17) 0.0224(6) Uani 1 1 d . . .
H24 H 0.6901 0.2124 0.5807 0.027 Uiso 1 1 calc R . .
C25 C 0.8280(2) 0.1931(2) 0.6093(2) 0.0382(8) Uani 1 1 d . . .
H25A H 0.8422 0.1325 0.6477 0.057 Uiso 1 1 calc R . .
H25B H 0.8000 0.2410 0.6409 0.057 Uiso 1 1 calc R . .
H25C H 0.8893 0.1937 0.5784 0.057 Uiso 1 1 calc R . .
C26 C 0.7246(3) 0.3105(2) 0.4878(2) 0.0378(8) Uani 1 1 d . . .
H26A H 0.7852 0.3159 0.4597 0.057 Uiso 1 1 calc R . .
H26B H 0.6903 0.3575 0.5203 0.057 Uiso 1 1 calc R . .
H26C H 0.6812 0.3198 0.4462 0.057 Uiso 1 1 calc R . .
C27 C 0.59295(17) -0.06912(17) 0.74196(15) 0.0130(5) Uani 1 1 d . . .
C28 C 0.5526(2) -0.1126(2) 0.82449(16) 0.0205(6) Uani 1 1 d . . .
H28A H 0.4920 -0.0651 0.8437 0.031 Uiso 1 1 calc R . .
H28B H 0.6022 -0.1392 0.8659 0.031 Uiso 1 1 calc R . .
H28C H 0.5377 -0.1613 0.8169 0.031 Uiso 1 1 calc R . .
C29 C 0.55239(18) -0.14313(18) 0.66015(15) 0.0146(5) Uani 1 1 d . . .
C30 C 0.61449(19) -0.22595(18) 0.63220(16) 0.0172(5) Uani 1 1 d . . .
C31 C 0.5686(2) -0.27604(19) 0.61512(17) 0.0220(6) Uani 1 1 d . . .
H31 H 0.6088 -0.3311 0.5968 0.026 Uiso 1 1 calc R . .
C32 C 0.4644(2) -0.2468(2) 0.62448(17) 0.0264(7) Uani 1 1 d . . .
H32 H 0.4355 -0.2815 0.6120 0.032 Uiso 1 1 calc R . .
C33 C 0.4038(2) -0.1653(2) 0.65262(17) 0.0227(6) Uani 1 1 d . . .
H33 H 0.3340 -0.1455 0.6595 0.027 Uiso 1 1 calc R . .
C34 C 0.44725(18) -0.11338(19) 0.67045(15) 0.0176(5) Uani 1 1 d . . .
H34 H 0.4066 -0.0588 0.6893 0.021 Uiso 1 1 calc R . .
C35 C 0.72817(19) -0.2609(2) 0.62736(17) 0.0225(6) Uani 1 1 d . . .
H35 H 0.7435 -0.2058 0.6149 0.027 Uiso 1 1 calc R . .
C36 C 0.7690(2) -0.3229(3) 0.7134(2) 0.0452(10) Uani 1 1 d . . .
H36A H 0.7368 -0.2879 0.7563 0.068 Uiso 1 1 calc R . .
H36B H 0.8406 -0.3420 0.7108 0.068 Uiso 1 1 calc R . .
H36C H 0.7551 -0.3776 0.7271 0.068 Uiso 1 1 calc R . .
C37 C 0.7820(2) -0.3139(2) 0.5581(2) 0.0364(8) Uani 1 1 d . . .
H37A H 0.7777 -0.3736 0.5736 0.055 Uiso 1 1 calc R . .
H37B H 0.8517 -0.3241 0.5513 0.055 Uiso 1 1 calc R . .
H37C H 0.7505 -0.2775 0.5056 0.055 Uiso 1 1 calc R . .
C38 C 0.80962(17) 0.37958(17) 0.81348(15) 0.0125(5) Uani 1 1 d . . .
C39 C 0.88032(17) 0.37970(18) 0.74442(15) 0.0155(5) Uani 1 1 d . . .
H39 H 0.9471 0.3606 0.7552 0.019 Uiso 1 1 calc R . .
C40 C 0.85585(17) 0.40676(18) 0.66088(15) 0.0154(5) Uani 1 1 d . . .
C41 C 0.75723(18) 0.43838(18) 0.64076(16) 0.0164(5) Uani 1 1 d . . .
H41 H 0.7400 0.4586 0.5846 0.020 Uiso 1 1 calc R . .
C42 C 0.68498(17) 0.43875(18) 0.70781(16) 0.0153(5) Uani 1 1 d . . .
C43 C 0.71090(17) 0.40896(17) 0.79159(15) 0.0146(5) Uani 1 1 d . . .
H43 H 0.6609 0.4085 0.8348 0.017 Uiso 1 1 calc R . .
C44 C 0.9384(2) 0.3992(2) 0.59228(17) 0.0282(7) Uani 1 1 d . . .
C45 C 0.57879(19) 0.4688(2) 0.69019(17) 0.0235(6) Uani 1 1 d . . .
C46 C 0.94777(17) 0.34037(17) 0.92177(15) 0.0140(5) Uani 1 1 d . . .
C47 C 1.02297(17) 0.26946(18) 0.97475(15) 0.0144(5) Uani 1 1 d . . .
H47 H 1.0175 0.2130 1.0010 0.017 Uiso 1 1 calc R . .
C48 C 1.10526(18) 0.28094(18) 0.98925(15) 0.0167(5) Uani 1 1 d . . .
C49 C 1.11821(19) 0.3623(2) 0.94999(17) 0.0217(6) Uani 1 1 d . . .
H49 H 1.1743 0.3692 0.9591 0.026 Uiso 1 1 calc R . .
C50 C 1.04582(19) 0.43311(19) 0.89684(17) 0.0218(6) Uani 1 1 d . A .
C51 C 0.96224(18) 0.42257(19) 0.88372(16) 0.0186(6) Uani 1 1 d . . .
H51 H 0.9140 0.4719 0.8483 0.022 Uiso 1 1 calc R . .
C52 C 1.1847(2) 0.2045(2) 1.04641(18) 0.0243(6) Uani 1 1 d . . .
C53 C 1.0594(2) 0.5205(2) 0.8515(2) 0.0371(8) Uani 1 1 d DU . .
C54 C 0.76299(17) 0.39717(17) 0.97863(15) 0.0141(5) Uani 1 1 d . . .
C55 C 0.77720(18) 0.35959(19) 1.06610(16) 0.0165(5) Uani 1 1 d . . .
H55 H 0.8279 0.2995 1.0837 0.020 Uiso 1 1 calc R . .
C56 C 0.71924(18) 0.40803(19) 1.12674(15) 0.0164(5) Uani 1 1 d . . .
C57 C 0.64217(18) 0.49752(19) 1.10348(16) 0.0191(6) Uani 1 1 d . . .
H57 H 0.6028 0.5306 1.1441 0.023 Uiso 1 1 calc R . .
C58 C 0.62574(18) 0.53585(19) 1.01814(17) 0.0187(6) Uani 1 1 d . . .
C59 C 0.68568(18) 0.48745(18) 0.95715(16) 0.0179(6) Uani 1 1 d . . .
H59 H 0.6739 0.5162 0.9001 0.021 Uiso 1 1 calc R . .
C60 C 0.7389(2) 0.3623(2) 1.21823(16) 0.0222(6) Uani 1 1 d . . .
C61 C 0.5463(2) 0.6334(2) 0.99098(18) 0.0281(7) Uani 1 1 d . . .
C62 C 0.84909(17) 0.22984(17) 0.93470(15) 0.0129(5) Uani 1 1 d . . .
C63 C 0.92061(17) 0.16360(18) 0.89035(15) 0.0146(5) Uani 1 1 d . . .
H63 H 0.9673 0.1803 0.8516 0.018 Uiso 1 1 calc R . .
C64 C 0.92464(17) 0.07488(17) 0.90172(15) 0.0140(5) Uani 1 1 d . . .
C65 C 0.85780(17) 0.04592(18) 0.96124(15) 0.0156(5) Uani 1 1 d . . .
H65 H 0.8614 -0.0145 0.9710 0.019 Uiso 1 1 calc R . .
C66 C 0.78651(17) 0.11003(18) 1.00482(15) 0.0147(5) Uani 1 1 d . . .
C67 C 0.78188(17) 0.20000(18) 0.99160(15) 0.0147(5) Uani 1 1 d . . .
H67 H 0.7322 0.2415 1.0218 0.018 Uiso 1 1 calc R . .
C68 C 0.99407(19) 0.01098(19) 0.84688(16) 0.0195(6) Uani 1 1 d . . .
C69 C 0.71068(19) 0.08490(19) 1.06696(17) 0.0207(6) Uani 1 1 d . . .
F1 F 0.99156(14) 0.44562(17) 0.59722(12) 0.0550(6) Uani 1 1 d . . .
F2 F 0.90653(12) 0.43247(16) 0.51497(10) 0.0503(6) Uani 1 1 d . . .
F3 F 1.00599(14) 0.31032(15) 0.59739(12) 0.0575(7) Uani 1 1 d . . .
F4 F 0.51321(12) 0.53206(16) 0.73442(12) 0.0503(6) Uani 1 1 d . . .
F5 F 0.55014(15) 0.39985(15) 0.71214(17) 0.0747(8) Uani 1 1 d U . .
F6 F 0.55727(11) 0.51324(14) 0.60980(10) 0.0392(5) Uani 1 1 d . . .
F7 F 1.19920(13) 0.23401(13) 1.10870(11) 0.0409(5) Uani 1 1 d . . .
F8 F 1.27578(12) 0.17081(14) 1.00537(12) 0.0526(6) Uani 1 1 d . . .
F9 F 1.16494(13) 0.13014(12) 1.08484(12) 0.0419(5) Uani 1 1 d . . .
F10 F 0.9690(2) 0.59753(19) 0.8370(2) 0.0548(11) Uani 0.700(5) 1 d PDU A 1
F11 F 1.0944(3) 0.5496(2) 0.9036(2) 0.0548(11) Uani 0.700(5) 1 d PDU A 1
F12 F 1.1117(4) 0.5165(3) 0.7849(3) 0.0950(19) Uani 0.700(5) 1 d PDU A 1
F13 F 0.70367(12) 0.42408(13) 1.26751(10) 0.0353(4) Uani 1 1 d . . .
F14 F 0.83752(11) 0.31148(12) 1.23125(9) 0.0308(4) Uani 1 1 d . . .
F15 F 0.69539(14) 0.30245(14) 1.25079(10) 0.0430(5) Uani 1 1 d . . .
F16 F 0.58268(13) 0.69878(12) 0.97446(12) 0.0428(5) Uani 1 1 d . . .
F17 F 0.50439(15) 0.64644(14) 0.92060(13) 0.0626(7) Uani 1 1 d U . .
F18 F 0.47083(12) 0.65723(12) 1.05000(11) 0.0347(4) Uani 1 1 d . . .
F19 F 1.07237(13) 0.03089(13) 0.81157(12) 0.0417(5) Uani 1 1 d . . .
F20 F 1.03280(12) -0.07971(11) 0.88738(10) 0.0298(4) Uani 1 1 d . . .
F21 F 0.94649(12) 0.01566(13) 0.78278(11) 0.0416(5) Uani 1 1 d . . .
F22 F 0.61627(10) 0.14706(12) 1.04924(10) 0.0320(4) Uani 1 1 d . . .
F23 F 0.72013(13) 0.08228(16) 1.14630(10) 0.0491(6) Uani 1 1 d . . .
F24 F 0.71414(13) 0.00133(12) 1.06750(12) 0.0447(5) Uani 1 1 d . . .
F10A F 1.1645(4) 0.4940(5) 0.8262(5) 0.047(2) Uani 0.300(5) 1 d PDU A 2
F11A F 1.0309(7) 0.5523(6) 0.7692(5) 0.066(3) Uani 0.300(5) 1 d PDU A 2
F12A F 1.0350(9) 0.5828(6) 0.8841(6) 0.083(3) Uani 0.300(5) 1 d PDU A 2
N1 N 0.48873(14) 0.13278(15) 0.68820(12) 0.0137(4) Uani 1 1 d . . .
N2 N 0.69232(14) 0.05845(15) 0.60256(13) 0.0147(4) Uani 1 1 d . . .
N3 N 0.59419(14) -0.08375(15) 0.66991(13) 0.0149(4) Uani 1 1 d . . .
Tl1 Tl 0.526693(8) 0.081083(8) 0.544517(6) 0.01679(3) Uani 1 1 d . . .

loop_
_atom_site_aniso_label
_atom_site_aniso_U_11
_atom_site_aniso_U_22
_atom_site_aniso_U_33
_atom_site_aniso_U_23
_atom_site_aniso_U_13
_atom_site_aniso_U_12
B1 0.0120(13) 0.0138(14) 0.0164(14) -0.0012(12) -0.0011(10) -0.0068(11)
C1 0.0118(11) 0.0150(13) 0.0108(12) -0.0014(10) -0.0014(9) -0.0066(10)
C2 0.0120(11) 0.0153(13) 0.0125(12) -0.0006(10) 0.0013(9) -0.0091(10)
C3 0.0180(13) 0.0204(14) 0.0155(13) -0.0040(11) -0.0042(10) -0.0087(11)
C4 0.0267(15) 0.0328(17) 0.0283(16) -0.0106(13) -0.0066(12) -0.0170(13)
C5 0.0358(16) 0.0284(16) 0.0166(14) -0.0048(12) -0.0028(12) -0.0134(14)
C6 0.0315(15) 0.0276(16) 0.0230(15) -0.0117(13) -0.0060(12) -0.0101(13)
C7 0.0162(12) 0.0143(13) 0.0137(12) -0.0018(10) -0.0052(9) -0.0058(10)
C8 0.0165(12) 0.0218(14) 0.0148(13) -0.0042(11) -0.0039(10) -0.0064(11)
C9 0.0186(14) 0.0250(16) 0.0287(16) -0.0041(13) -0.0089(11) -0.0013(12)
C10 0.0307(16) 0.0159(15) 0.0336(17) 0.0001(13) -0.0171(13) 0.0004(13)
C11 0.0394(17) 0.0207(15) 0.0249(16) 0.0047(12) -0.0105(13) -0.0156(14)
C12 0.0214(14) 0.0229(15) 0.0233(15) -0.0017(12) -0.0021(11) -0.0123(12)
C13 0.0098(12) 0.0232(15) 0.0276(15) 0.0010(12) -0.0038(10) -0.0043(11)
C14 0.0293(17) 0.051(2) 0.0336(18) -0.0099(16) 0.0093(13) -0.0209(16)
C15 0.0321(17) 0.0315(18) 0.0407(19) -0.0107(15) 0.0009(13) -0.0189(14)
C16 0.0112(11) 0.0157(13) 0.0192(13) -0.0049(11) -0.0013(9) -0.0086(10)
C17 0.0140(13) 0.0311(16) 0.0225(14) -0.0016(12) -0.0038(10) -0.0076(12)
C18 0.0105(11) 0.0233(14) 0.0141(13) -0.0017(11) -0.0018(9) -0.0081(11)
C19 0.0149(12) 0.0236(14) 0.0163(13) -0.0017(11) -0.0010(10) -0.0109(11)
C20 0.0284(16) 0.0430(19) 0.0275(16) -0.0068(14) 0.0071(12) -0.0271(15)
C21 0.0290(16) 0.057(2) 0.0265(16) -0.0159(16) 0.0128(12) -0.0254(16)
C22 0.0225(15) 0.044(2) 0.0345(18) -0.0229(15) 0.0075(12) -0.0141(14)
C23 0.0191(13) 0.0271(16) 0.0273(15) -0.0102(13) 0.0005(11) -0.0124(12)
C24 0.0214(14) 0.0260(15) 0.0248(15) -0.0051(12) -0.0002(11) -0.0153(12)
C25 0.051(2) 0.0335(19) 0.0316(18) -0.0020(15) -0.0175(15) -0.0173(17)
C26 0.054(2) 0.0292(18) 0.0357(19) -0.0012(15) -0.0176(15) -0.0202(16)
C27 0.0086(11) 0.0118(12) 0.0159(12) 0.0006(10) -0.0028(9) -0.0034(10)
C28 0.0254(14) 0.0242(15) 0.0156(13) 0.0018(11) -0.0021(10) -0.0172(12)
C29 0.0180(12) 0.0169(13) 0.0113(12) 0.0032(10) -0.0037(9) -0.0123(11)
C30 0.0216(13) 0.0138(13) 0.0164(13) 0.0015(10) -0.0038(10) -0.0096(11)
C31 0.0283(15) 0.0146(14) 0.0236(15) -0.0013(11) -0.0042(11) -0.0104(12)
C32 0.0341(16) 0.0275(16) 0.0275(16) 0.0032(13) -0.0100(12) -0.0243(14)
C33 0.0186(13) 0.0268(16) 0.0265(15) 0.0006(12) -0.0026(11) -0.0165(12)
C34 0.0179(13) 0.0192(14) 0.0169(13) -0.0026(11) 0.0013(10) -0.0108(11)
C35 0.0194(13) 0.0181(14) 0.0301(16) -0.0058(12) -0.0025(11) -0.0076(12)
C36 0.0237(16) 0.059(2) 0.0368(19) -0.0106(18) -0.0098(14) -0.0012(16)
C37 0.0297(17) 0.0388(19) 0.0392(19) -0.0134(16) 0.0081(14) -0.0143(15)
C38 0.0105(11) 0.0107(12) 0.0172(12) -0.0025(10) -0.0012(9) -0.0056(10)
C39 0.0096(11) 0.0176(13) 0.0187(13) -0.0006(11) -0.0018(9) -0.0070(10)
C40 0.0126(12) 0.0159(13) 0.0160(13) 0.0003(10) -0.0008(9) -0.0069(10)
C41 0.0161(12) 0.0183(13) 0.0143(12) -0.0002(10) -0.0033(9) -0.0082(11)
C42 0.0102(11) 0.0161(13) 0.0211(13) -0.0011(11) -0.0040(9) -0.0078(10)
C43 0.0122(11) 0.0155(13) 0.0177(13) -0.0011(10) 0.0006(9) -0.0095(10)
C44 0.0157(13) 0.0433(19) 0.0192(15) 0.0008(14) -0.0015(11) -0.0114(14)
C45 0.0155(13) 0.0323(17) 0.0227(15) 0.0040(13) -0.0041(11) -0.0153(13)
C46 0.0114(11) 0.0168(13) 0.0153(12) -0.0037(10) 0.0007(9) -0.0078(10)
C47 0.0159(12) 0.0155(13) 0.0143(12) -0.0031(10) -0.0001(9) -0.0094(11)
C48 0.0153(12) 0.0187(14) 0.0167(13) -0.0035(11) -0.0038(10) -0.0070(11)
C49 0.0179(13) 0.0280(16) 0.0273(15) -0.0073(12) -0.0053(11) -0.0148(12)
C50 0.0222(14) 0.0210(15) 0.0273(15) -0.0009(12) -0.0056(11) -0.0148(12)
C51 0.0169(12) 0.0185(14) 0.0207(14) 0.0004(11) -0.0064(10) -0.0088(11)
C52 0.0226(14) 0.0248(16) 0.0269(15) -0.0005(13) -0.0101(11) -0.0113(13)
C53 0.0396(17) 0.0343(18) 0.0463(19) 0.0045(15) -0.0142(14) -0.0273(15)
C54 0.0126(11) 0.0150(13) 0.0170(13) -0.0011(10) -0.0021(9) -0.0090(10)
C55 0.0131(12) 0.0161(13) 0.0212(14) 0.0000(11) -0.0041(10) -0.0083(11)
C56 0.0156(12) 0.0219(14) 0.0157(13) -0.0005(11) -0.0009(10) -0.0138(11)
C57 0.0174(13) 0.0219(14) 0.0211(14) -0.0078(11) 0.0031(10) -0.0107(11)
C58 0.0179(13) 0.0155(13) 0.0234(14) -0.0059(11) -0.0030(10) -0.0062(11)
C59 0.0201(13) 0.0174(13) 0.0175(13) -0.0004(11) -0.0048(10) -0.0099(11)
C60 0.0223(14) 0.0275(16) 0.0182(14) 0.0007(12) 0.0000(11) -0.0157(12)
C61 0.0307(16) 0.0227(16) 0.0251(16) -0.0088(13) -0.0030(12) -0.0039(13)
C62 0.0109(11) 0.0158(13) 0.0119(12) 0.0012(10) -0.0050(9) -0.0065(10)
C63 0.0113(11) 0.0195(13) 0.0134(12) 0.0011(10) -0.0035(9) -0.0087(10)
C64 0.0127(11) 0.0143(13) 0.0147(12) -0.0013(10) -0.0058(9) -0.0048(10)
C65 0.0145(12) 0.0137(13) 0.0212(13) -0.0006(11) -0.0055(10) -0.0087(10)
C66 0.0127(12) 0.0170(13) 0.0145(12) 0.0021(10) -0.0033(9) -0.0088(10)
C67 0.0100(11) 0.0170(13) 0.0154(12) -0.0015(10) -0.0009(9) -0.0055(10)
C68 0.0183(13) 0.0190(14) 0.0196(14) -0.0022(11) -0.0022(10) -0.0076(11)
C69 0.0174(13) 0.0202(14) 0.0241(15) -0.0001(12) 0.0004(10) -0.0111(12)
F1 0.0427(11) 0.0995(18) 0.0408(12) -0.0098(12) 0.0110(9) -0.0546(12)
F2 0.0233(9) 0.0975(17) 0.0149(9) 0.0011(10) 0.0007(7) -0.0214(10)
F3 0.0326(10) 0.0538(13) 0.0447(12) -0.0046(10) 0.0190(9) 0.0057(10)
F4 0.0142(8) 0.0792(16) 0.0443(12) -0.0191(11) -0.0022(8) -0.0053(9)
F5 0.0486(12) 0.0467(13) 0.134(2) 0.0343(14) -0.0561(13) -0.0389(11)
F6 0.0204(8) 0.0622(13) 0.0270(9) 0.0035(9) -0.0110(7) -0.0153(9)
F7 0.0502(11) 0.0342(11) 0.0429(11) -0.0059(9) -0.0330(9) -0.0124(9)
F8 0.0201(9) 0.0571(14) 0.0473(12) -0.0019(10) -0.0061(8) 0.0080(9)
F9 0.0488(11) 0.0272(10) 0.0537(12) 0.0148(9) -0.0354(9) -0.0223(9)
F10 0.0473(18) 0.0235(15) 0.094(3) 0.0193(16) -0.0349(17) -0.0240(13)
F11 0.072(2) 0.0354(19) 0.078(2) 0.0126(16) -0.0441(19) -0.0415(18)
F12 0.153(5) 0.052(3) 0.077(3) -0.023(2) 0.075(3) -0.067(3)
F13 0.0373(10) 0.0443(11) 0.0205(9) -0.0115(8) -0.0038(7) -0.0108(9)
F14 0.0222(8) 0.0384(10) 0.0213(9) 0.0043(8) -0.0056(6) -0.0089(8)
F15 0.0564(12) 0.0594(13) 0.0266(10) 0.0108(9) -0.0041(8) -0.0481(11)
F16 0.0412(11) 0.0188(9) 0.0516(12) 0.0019(9) 0.0098(9) -0.0090(8)
F17 0.0652(13) 0.0418(12) 0.0529(13) -0.0267(10) -0.0396(11) 0.0247(11)
F18 0.0240(9) 0.0248(9) 0.0446(11) -0.0079(8) 0.0052(8) -0.0038(8)
F19 0.0344(10) 0.0374(11) 0.0599(13) -0.0271(10) 0.0295(9) -0.0236(9)
F20 0.0315(9) 0.0185(9) 0.0313(9) -0.0046(7) -0.0015(7) -0.0043(7)
F21 0.0353(10) 0.0509(12) 0.0312(10) -0.0233(9) -0.0156(8) 0.0018(9)
F22 0.0136(8) 0.0316(10) 0.0414(10) 0.0050(8) 0.0021(7) -0.0111(7)
F23 0.0463(11) 0.0942(17) 0.0193(9) -0.0006(10) 0.0033(8) -0.0502(12)
F24 0.0387(10) 0.0227(9) 0.0714(14) -0.0104(9) 0.0236(9) -0.0224(8)
F10A 0.034(3) 0.036(4) 0.071(5) 0.022(3) -0.012(3) -0.031(3)
F11A 0.076(5) 0.070(5) 0.064(4) 0.051(3) -0.047(4) -0.065(4)
F12A 0.113(6) 0.047(5) 0.081(5) -0.017(4) 0.045(5) -0.044(4)
N1 0.0107(10) 0.0158(11) 0.0145(10) -0.0001(9) -0.0014(8) -0.0074(9)
N2 0.0135(10) 0.0185(11) 0.0148(11) -0.0010(9) -0.0019(8) -0.0103(9)
N3 0.0143(10) 0.0152(11) 0.0168(11) -0.0010(9) -0.0017(8) -0.0090(9)
Tl1 0.01769(5) 0.02008(5) 0.01551(5) -0.00137(4) -0.00353(3) -0.01122(4)

loop_
_atom_type_symbol
_atom_type_description
_atom_type_scat_dispersion_real
_atom_type_scat_dispersion_imag
_atom_type_scat_source
C C 0.0033 0.0016 'International Tables Vol C Tables 4.2.6.8 and 6.1.1.4'
H H 0.0000 0.0000 'International Tables Vol C Tables 4.2.6.8 and 6.1.1.4'
B B 0.0013 0.0007 'International Tables Vol C Tables 4.2.6.8 and 6.1.1.4'
N N 0.0061 0.0033 'International Tables Vol C Tables 4.2.6.8 and 6.1.1.4'
F F 0.0171 0.0103 'International Tables Vol C Tables 4.2.6.8 and 6.1.1.4'
Tl Tl -2.8358 9.6688 'International Tables Vol C Tables 4.2.6.8 and 6.1.1.4'

loop_
_geom_angle_atom_site_label_1
_geom_angle_atom_site_label_2
_geom_angle_atom_site_label_3
_geom_angle
C46 B1 C38 111.8(2)
C46 B1 C54 102.9(2)
C38 B1 C54 114.36(19)
C46 B1 C62 113.3(2)
C38 B1 C62 103.7(2)
C54 B1 C62 111.1(2)
C27 C1 C16 110.9(2)
C27 C1 C2 111.33(19)
C16 C1 C2 113.6(2)
C27 C1 H1 106.9
C16 C1 H1 106.9
C2 C1 H1 106.9
N1 C2 C3 130.3(2)
N1 C2 C1 114.1(2)
C3 C2 C1 115.62(19)
C2 C3 C6 115.0(2)
C2 C3 C4 108.3(2)
C6 C3 C4 108.6(2)
C2 C3 C5 108.6(2)
C6 C3 C5 106.2(2)
C4 C3 C5 110.0(2)
C3 C4 H4A 109.5
C3 C4 H4B 109.5
H4A C4 H4B 109.5
C3 C4 H4C 109.5
H4A C4 H4C 109.5
H4B C4 H4C 109.5
C3 C5 H5A 109.5
C3 C5 H5B 109.5
H5A C5 H5B 109.5
C3 C5 H5C 109.5
H5A C5 H5C 109.5
H5B C5 H5C 109.5
C3 C6 H6A 109.5
C3 C6 H6B 109.5
H6A C6 H6B 109.5
C3 C6 H6C 109.5
H6A C6 H6C 109.5
H6B C6 H6C 109.5
C12 C7 C8 121.0(2)
C12 C7 N1 117.9(2)
C8 C7 N1 120.8(2)
C9 C8 C7 116.4(3)
C9 C8 C13 122.5(2)
C7 C8 C13 121.1(2)
C10 C9 C8 122.7(3)
C10 C9 H9 118.6
C8 C9 H9 118.6
C9 C10 C11 120.0(3)
C9 C10 H10 120.0
C11 C10 H10 120.0
C10 C11 C12 119.3(3)
C10 C11 H11 120.3
C12 C11 H11 120.3
C11 C12 C7 120.5(3)
C11 C12 H12 119.8
C7 C12 H12 119.8
C8 C13 C15 111.3(2)
C8 C13 C14 112.4(2)
C15 C13 C14 109.6(2)
C8 C13 H13 107.7
C15 C13 H13 107.7
C14 C13 H13 107.7
C13 C14 H14A 109.5
C13 C14 H14B 109.5
H14A C14 H14B 109.5
C13 C14 H14C 109.5
H14A C14 H14C 109.5
H14B C14 H14C 109.5
C13 C15 H15A 109.5
C13 C15 H15B 109.5
H15A C15 H15B 109.5
C13 C15 H15C 109.5
H15A C15 H15C 109.5
H15B C15 H15C 109.5
N2 C16 C17 125.6(2)
N2 C16 C1 120.2(2)
C17 C16 C1 114.2(2)
C16 C17 H17A 109.5
C16 C17 H17B 109.5
H17A C17 H17B 109.5
C16 C17 H17C 109.5
H17A C17 H17C 109.5
H17B C17 H17C 109.5
C23 C18 C19 121.7(2)
C23 C18 N2 119.3(2)
C19 C18 N2 118.6(2)
C20 C19 C18 116.5(3)
C20 C19 C24 122.0(3)
C18 C19 C24 121.4(2)
C21 C20 C19 122.1(3)
C21 C20 H20 118.9
C19 C20 H20 118.9
C22 C21 C20 120.2(3)
C22 C21 H21 119.9
C20 C21 H21 119.9
C21 C22 C23 119.6(3)
C21 C22 H22 120.2
C23 C22 H22 120.2
C18 C23 C22 119.8(3)
C18 C23 H23 120.1
C22 C23 H23 120.1
C19 C24 C25 110.7(2)
C19 C24 C26 113.8(2)
C25 C24 C26 110.3(3)
C19 C24 H24 107.2
C25 C24 H24 107.2
C26 C24 H24 107.2
C24 C25 H25A 109.5
C24 C25 H25B 109.5
H25A C25 H25B 109.5
C24 C25 H25C 109.5
H25A C25 H25C 109.5
H25B C25 H25C 109.5
C24 C26 H26A 109.5
C24 C26 H26B 109.5
H26A C26 H26B 109.5
C24 C26 H26C 109.5
H26A C26 H26C 109.5
H26B C26 H26C 109.5
N3 C27 C28 125.9(2)
N3 C27 C1 118.2(2)
C28 C27 C1 115.9(2)
C27 C28 H28A 109.5
C27 C28 H28B 109.5
H28A C28 H28B 109.5
C27 C28 H28C 109.5
H28A C28 H28C 109.5
H28B C28 H28C 109.5
C34 C29 C30 120.4(2)
C34 C29 N3 119.0(2)
C30 C29 N3 120.3(2)
C31 C30 C29 118.0(2)
C31 C30 C35 122.1(2)
C29 C30 C35 119.8(2)
C30 C31 C32 122.1(3)
C30 C31 H31 119.0
C32 C31 H31 119.0
C33 C32 C31 119.5(3)
C33 C32 H32 120.3
C31 C32 H32 120.3
C32 C33 C34 120.0(2)
C32 C33 H33 120.0
C34 C33 H33 120.0
C33 C34 C29 120.1(2)
C33 C34 H34 120.0
C29 C34 H34 120.0
C30 C35 C37 113.5(2)
C30 C35 C36 109.9(2)
C37 C35 C36 110.1(2)
C30 C35 H35 107.7
C37 C35 H35 107.7
C36 C35 H35 107.7
C35 C36 H36A 109.5
C35 C36 H36B 109.5
H36A C36 H36B 109.5
C35 C36 H36C 109.5
H36A C36 H36C 109.5
H36B C36 H36C 109.5
C35 C37 H37A 109.5
C35 C37 H37B 109.5
H37A C37 H37B 109.5
C35 C37 H37C 109.5
H37A C37 H37C 109.5
H37B C37 H37C 109.5
C39 C38 C43 114.7(2)
C39 C38 B1 122.3(2)
C43 C38 B1 122.7(2)
C40 C39 C38 123.2(2)
C40 C39 H39 118.4
C38 C39 H39 118.4
C41 C40 C39 121.0(2)
C41 C40 C44 120.3(2)
C39 C40 C44 118.7(2)
C40 C41 C42 117.3(2)
C40 C41 H41 121.3
C42 C41 H41 121.3
C41 C42 C43 121.1(2)
C41 C42 C45 119.7(2)
C43 C42 C45 119.1(2)
C42 C43 C38 122.5(2)
C42 C43 H43 118.7
C38 C43 H43 118.7
F2 C44 F3 106.9(3)
F2 C44 F1 106.2(2)
F3 C44 F1 105.1(2)
F2 C44 C40 114.0(2)
F3 C44 C40 111.9(2)
F1 C44 C40 112.1(3)
F5 C45 F6 108.3(2)
F5 C45 F4 104.6(2)
F6 C45 F4 103.5(2)
F5 C45 C42 113.5(2)
F6 C45 C42 114.3(2)
F4 C45 C42 111.7(2)
C51 C46 C47 115.6(2)
C51 C46 B1 119.6(2)
C47 C46 B1 124.4(2)
C48 C47 C46 121.9(2)
C48 C47 H47 119.0
C46 C47 H47 119.0
C49 C48 C47 121.2(2)
C49 C48 C52 117.6(2)
C47 C48 C52 121.2(2)
C48 C49 C50 118.3(2)
C48 C49 H49 120.9
C50 C49 H49 120.9
C49 C50 C51 120.7(3)
C49 C50 C53 119.4(2)
C51 C50 C53 119.9(2)
C50 C51 C46 122.4(2)
C50 C51 H51 118.8
C46 C51 H51 118.8
F9 C52 F7 105.7(2)
F9 C52 F8 105.8(2)
F7 C52 F8 104.9(2)
F9 C52 C48 114.2(2)
F7 C52 C48 112.7(2)
F8 C52 C48 112.8(2)
F12A C53 F12 122.1(6)
F12A C53 F11 39.1(6)
F12 C53 F11 110.1(4)
F12A C53 F10 58.8(6)
F12 C53 F10 108.9(4)
F11 C53 F10 97.8(3)
F12A C53 F11A 111.7(6)
F12 C53 F11A 50.4(4)
F11 C53 F11A 136.6(4)
F10 C53 F11A 64.2(4)
F12A C53 F10A 105.9(6)
F12 C53 F10A 43.5(4)
F11 C53 F10A 74.6(4)
F10 C53 F10A 139.3(4)
F11A C53 F10A 93.6(5)
F12A C53 C50 121.4(5)
F12 C53 C50 115.5(3)
F11 C53 C50 111.1(3)
F10 C53 C50 112.1(3)
F11A C53 C50 112.3(4)
F10A C53 C50 107.8(4)
C59 C54 C55 115.3(2)
C59 C54 B1 125.8(2)
C55 C54 B1 118.6(2)
C56 C55 C54 122.8(2)
C56 C55 H55 118.6
C54 C55 H55 118.6
C55 C56 C57 120.6(2)
C55 C56 C60 119.1(2)
C57 C56 C60 120.3(2)
C58 C57 C56 118.0(2)
C58 C57 H57 121.0
C56 C57 H57 121.0
C57 C58 C59 121.2(2)
C57 C58 C61 119.1(2)
C59 C58 C61 119.6(2)
C58 C59 C54 122.1(2)
C58 C59 H59 118.9
C54 C59 H59 118.9
F15 C60 F14 105.7(2)
F15 C60 F13 106.0(2)
F14 C60 F13 106.4(2)
F15 C60 C56 111.9(2)
F14 C60 C56 113.0(2)
F13 C60 C56 113.3(2)
F18 C61 F17 106.6(2)
F18 C61 F16 105.2(2)
F17 C61 F16 106.1(3)
F18 C61 C58 113.1(2)
F17 C61 C58 112.9(2)
F16 C61 C58 112.3(2)
C67 C62 C63 115.4(2)
C67 C62 B1 124.2(2)
C63 C62 B1 120.1(2)
C64 C63 C62 122.9(2)
C64 C63 H63 118.6
C62 C63 H63 118.6
C63 C64 C65 120.4(2)
C63 C64 C68 121.0(2)
C65 C64 C68 118.5(2)
C66 C65 C64 117.7(2)
C66 C65 H65 121.2
C64 C65 H65 121.2
C65 C66 C67 121.4(2)
C65 C66 C69 120.4(2)
C67 C66 C69 118.1(2)
C62 C67 C66 122.2(2)
C62 C67 H67 118.9
C66 C67 H67 118.9
F19 C68 F20 106.2(2)
F19 C68 F21 106.4(2)
F20 C68 F21 105.1(2)
F19 C68 C64 113.2(2)
F20 C68 C64 113.8(2)
F21 C68 C64 111.5(2)
F23 C69 F22 106.0(2)
F23 C69 F24 106.8(2)
F22 C69 F24 105.2(2)
F23 C69 C66 113.3(2)
F22 C69 C66 111.7(2)
F24 C69 C66 113.2(2)
C2 N1 C7 126.3(2)
C2 N1 Tl1 126.49(16)
C7 N1 Tl1 102.06(14)
C16 N2 C18 121.5(2)
C16 N2 Tl1 116.69(16)
C18 N2 Tl1 107.93(14)
C27 N3 C29 121.7(2)
C27 N3 Tl1 112.58(17)
C29 N3 Tl1 108.52(14)
N1 Tl1 N2 68.38(6)
N1 Tl1 N3 74.01(6)
N2 Tl1 N3 70.30(6)

loop_
_geom_bond_atom_site_label_1
_geom_bond_atom_site_label_2
_geom_bond_distance
B1 C46 1.628(4)
B1 C38 1.633(4)
B1 C54 1.637(4)
B1 C62 1.640(4)
C1 C27 1.525(4)
C1 C16 1.531(3)
C1 C2 1.549(3)
C1 H1 0.9800
C2 N1 1.273(3)
C2 C3 1.531(3)
C3 C6 1.534(4)
C3 C4 1.536(4)
C3 C5 1.540(4)
C4 H4A 0.9600
C4 H4B 0.9600
C4 H4C 0.9600
C5 H5A 0.9600
C5 H5B 0.9600
C5 H5C 0.9600
C6 H6A 0.9600
C6 H6B 0.9600
C6 H6C 0.9600
C7 C12 1.385(4)
C7 C8 1.400(3)
C7 N1 1.432(3)
C8 C9 1.395(4)
C8 C13 1.511(4)
C9 C10 1.370(4)
C9 H9 0.9300
C10 C11 1.372(4)
C10 H10 0.9300
C11 C12 1.385(4)
C11 H11 0.9300
C12 H12 0.9300
C13 C15 1.519(4)
C13 C14 1.523(4)
C13 H13 0.9800
C14 H14A 0.9600
C14 H14B 0.9600
C14 H14C 0.9600
C15 H15A 0.9600
C15 H15B 0.9600
C15 H15C 0.9600
C16 N2 1.268(3)
C16 C17 1.504(3)
C17 H17A 0.9600
C17 H17B 0.9600
C17 H17C 0.9600
C18 C23 1.387(4)
C18 C19 1.395(4)
C18 N2 1.439(3)
C19 C20 1.393(3)
C19 C24 1.510(4)
C20 C21 1.378(4)
C20 H20 0.9300
C21 C22 1.370(4)
C21 H21 0.9300
C22 C23 1.384(4)
C22 H22 0.9300
C23 H23 0.9300
C24 C25 1.530(4)
C24 C26 1.530(4)
C24 H24 0.9800
C25 H25A 0.9600
C25 H25B 0.9600
C25 H25C 0.9600
C26 H26A 0.9600
C26 H26B 0.9600
C26 H26C 0.9600
C27 N3 1.273(3)
C27 C28 1.493(3)
C28 H28A 0.9600
C28 H28B 0.9600
C28 H28C 0.9600
C29 C34 1.402(3)
C29 C30 1.407(4)
C29 N3 1.418(3)
C30 C31 1.382(4)
C30 C35 1.512(3)
C31 C32 1.391(4)
C31 H31 0.9300
C32 C33 1.388(4)
C32 H32 0.9300
C33 C34 1.386(4)
C33 H33 0.9300
C34 H34 0.9300
C35 C37 1.520(4)
C35 C36 1.528(4)
C35 H35 0.9800
C36 H36A 0.9600
C36 H36B 0.9600
C36 H36C 0.9600
C37 H37A 0.9600
C37 H37B 0.9600
C37 H37C 0.9600
C38 C39 1.398(3)
C38 C43 1.402(3)
C39 C40 1.382(3)
C39 H39 0.9300
C40 C41 1.384(3)
C40 C44 1.492(3)
C41 C42 1.389(3)
C41 H41 0.9300
C42 C43 1.389(3)
C42 C45 1.482(3)
C43 H43 0.9300
C44 F2 1.316(3)
C44 F3 1.332(3)
C44 F1 1.339(4)
C45 F5 1.308(3)
C45 F6 1.332(3)
C45 F4 1.349(3)
C46 C51 1.399(4)
C46 C47 1.401(3)
C47 C48 1.384(3)
C47 H47 0.9300
C48 C49 1.378(4)
C48 C52 1.498(3)
C49 C50 1.380(4)
C49 H49 0.9300
C50 C51 1.386(3)
C50 C53 1.489(4)
C51 H51 0.9300
C52 F9 1.328(3)
C52 F7 1.339(3)
C52 F8 1.340(3)
C53 F12A 1.170(8)
C53 F12 1.223(4)
C53 F11 1.361(4)
C53 F10 1.367(4)
C53 F11A 1.377(7)
C53 F10A 1.432(7)
C54 C59 1.395(3)
C54 C55 1.408(3)
C55 C56 1.377(4)
C55 H55 0.9300
C56 C57 1.389(3)
C56 C60 1.493(3)
C57 C58 1.381(3)
C57 H57 0.9300
C58 C59 1.388(4)
C58 C61 1.491(4)
C59 H59 0.9300
C60 F15 1.338(3)
C60 F14 1.340(3)
C60 F13 1.340(3)
C61 F18 1.334(3)
C61 F17 1.334(3)
C61 F16 1.340(4)
C62 C67 1.390(3)
C62 C63 1.405(3)
C63 C64 1.380(4)
C63 H63 0.9300
C64 C65 1.399(3)
C64 C68 1.486(4)
C65 C66 1.377(3)
C65 H65 0.9300
C66 C67 1.392(4)
C66 C69 1.491(3)
C67 H67 0.9300
C68 F19 1.330(3)
C68 F20 1.332(3)
C68 F21 1.341(3)
C69 F23 1.327(3)
C69 F22 1.334(3)
C69 F24 1.339(3)
N1 Tl1 2.623(2)
N2 Tl1 2.6312(19)
N3 Tl1 2.763(2)
